data_4069814
loop_
_publ_author_name
'Ding, Yi'
'Chiang, Minyi'
'Pullarkat, Sumod A.'
'Li, Yongxin'
'Leung, Pak-Hing'

_publ_section_title
;
 Synthesis, Coordination Characteristics, Conformational Behavior, and
 Bond Reactivity Studies of a Novel Chiral Phosphapalladacycle Complex
;
_journal_issue 15
_journal_name_full Organometallics
_journal_page_first 4358
_journal_paper_doi 10.1021/om900423f
_journal_volume 28
_journal_year 2009
_chemical_absolute_configuration ad
_chemical_formula_moiety 'C38 H37 Cl P2 Pd'
_chemical_formula_sum 'C38 H37 Cl P2 Pd'
_chemical_formula_weight 697.47
_chemical_name_systematic
;

 ?

;
_space_group_IT_number 19
_symmetry_cell_setting orthorhombic
_symmetry_space_group_name_Hall 'P 2ac 2ab'
_symmetry_space_group_name_H-M 'P 21 21 21'
_atom_sites_solution_hydrogens geom
_atom_sites_solution_primary direct
_atom_sites_solution_secondary difmap
_audit_creation_method SHELXL-97
_cell_angle_alpha 90.00
_cell_angle_beta 90.00
_cell_angle_gamma 90.00
_cell_formula_units_Z 4
_cell_length_a 12.4956(4)
_cell_length_b 15.5587(4)
_cell_length_c 17.5950(5)
_cell_measurement_reflns_used 9766
_cell_measurement_temperature 223(2)
_cell_measurement_theta_max 25.95
_cell_measurement_theta_min 2.62
_cell_volume 3420.74(17)
_computing_cell_refinement 'Bruker SMART'
_computing_data_collection 'Bruker SMART'
_computing_data_reduction 'Bruker SAINT'
_computing_molecular_graphics 'Bruker SHELXTL'
_computing_publication_material 'Bruker SHELXTL'
_computing_structure_refinement 'SHELXL-97 (Sheldrick, 1997)'
_computing_structure_solution 'SHELXS-97 (Sheldrick, 1990)'
_diffrn_ambient_temperature 223(2)
_diffrn_measured_fraction_theta_full 0.999
_diffrn_measured_fraction_theta_max 0.999
_diffrn_measurement_device_type 'CCD area detector'
_diffrn_measurement_method 'phi and omega scans'
_diffrn_radiation_monochromator graphite
_diffrn_radiation_source 'fine-focus sealed tube'
_diffrn_radiation_type MoK\a
_diffrn_radiation_wavelength 0.71073
_diffrn_reflns_av_R_equivalents 0.0375
_diffrn_reflns_av_sigmaI/netI 0.0454
_diffrn_reflns_limit_h_max 16
_diffrn_reflns_limit_h_min -14
_diffrn_reflns_limit_k_max 20
_diffrn_reflns_limit_k_min -19
_diffrn_reflns_limit_l_max 23
_diffrn_reflns_limit_l_min -23
_diffrn_reflns_number 24091
_diffrn_reflns_theta_full 28.00
_diffrn_reflns_theta_max 28.00
_diffrn_reflns_theta_min 2.09
_exptl_absorpt_coefficient_mu 0.739
_exptl_absorpt_correction_T_max 0.8426
_exptl_absorpt_correction_T_min 0.8088
_exptl_absorpt_correction_type multi-scan
_exptl_absorpt_process_details sadabs
_exptl_crystal_colour yellow
_exptl_crystal_density_diffrn 1.354
_exptl_crystal_density_meas 0
_exptl_crystal_density_method 'not measured'
_exptl_crystal_description prism
_exptl_crystal_F_000 1432
_exptl_crystal_size_max 0.30
_exptl_crystal_size_mid 0.24
_exptl_crystal_size_min 0.24
_refine_diff_density_max 1.492
_refine_diff_density_min -1.594
_refine_diff_density_rms 0.125
_refine_ls_abs_structure_details 'Flack H D (1983), Acta Cryst. A39, 876-881'
_refine_ls_abs_structure_Flack -0.03(4)
_refine_ls_extinction_method none
_refine_ls_goodness_of_fit_ref 1.153
_refine_ls_hydrogen_treatment constr
_refine_ls_matrix_type full
_refine_ls_number_parameters 384
_refine_ls_number_reflns 8114
_refine_ls_number_restraints 0
_refine_ls_restrained_S_all 1.153
_refine_ls_R_factor_all 0.0794
_refine_ls_R_factor_gt 0.0545
_refine_ls_shift/su_max 0.001
_refine_ls_shift/su_mean 0.000
_refine_ls_structure_factor_coef Fsqd
_refine_ls_weighting_details 'calc w=1/[\s^2^(Fo^2^)+(0.0000P)^2^+11.4468P] where P=(Fo^2^+2Fc^2^)/3'
_refine_ls_weighting_scheme calc
_refine_ls_wR_factor_gt 0.1059
_refine_ls_wR_factor_ref 0.1343
_reflns_number_gt 6504
_reflns_number_total 8114
_reflns_threshold_expression >2sigma(I)
_cod_data_source_file om900423f_si_013.cif
_cod_data_source_block leung277
_cod_depositor_comments
;
The following automatic conversions were performed:

'_symmetry_cell_setting' value 'Orthorhombic' changed to
'orthorhombic' according to
/home/saulius/struct/CIF-dictionaries/cif_core.dic dictionary named
'cif_core.dic' version 2.4.2 from 2011-04-26.

Automatic conversion script
Id: cif_fix_values 1715 2011-07-08 13:25:40Z adriana 
;
_cod_original_sg_symbol_H-M P2(1)2(1)2(1)
_cod_database_code 4069814

loop_
_symmetry_equiv_pos_as_xyz
'x, y, z'
'-x+1/2, -y, z+1/2'
'-x, y+1/2, -z+1/2'
'x+1/2, -y+1/2, -z'

loop_
_atom_site_label
_atom_site_type_symbol
_atom_site_fract_x
_atom_site_fract_y
_atom_site_fract_z
_atom_site_U_iso_or_equiv
_atom_site_adp_type
_atom_site_occupancy
_atom_site_symmetry_multiplicity
_atom_site_calc_flag
_atom_site_refinement_flags
Pd1 Pd 0.34177(4) 0.56351(3) 0.80398(3) 0.04511(12) Uani 1 1 d .
C1 C 0.2911(5) 0.6795(4) 0.8444(4) 0.0464(15) Uani 1 1 d .
C2 C 0.1787(5) 0.6954(4) 0.8562(4) 0.0445(14) Uani 1 1 d .
C3 C 0.0972(5) 0.6394(4) 0.8308(4) 0.0496(16) Uani 1 1 d .
H3 H 0.1158 0.5897 0.8035 0.060 Uiso 1 1 calc R
C4 C -0.0088(5) 0.6562(5) 0.8454(4) 0.0556(18) Uani 1 1 d .
H4 H -0.0607 0.6163 0.8296 0.067 Uiso 1 1 calc R
C5 C -0.0423(6) 0.7316(5) 0.8833(4) 0.0568(18) Uani 1 1 d .
C6 C -0.1577(7) 0.7461(6) 0.8986(5) 0.081(2) Uani 1 1 d .
H6A H -0.1656 0.7908 0.9367 0.122 Uiso 1 1 calc R
H6B H -0.1898 0.6933 0.9171 0.122 Uiso 1 1 calc R
H6C H -0.1932 0.7637 0.8521 0.122 Uiso 1 1 calc R
C7 C 0.0365(6) 0.7883(5) 0.9044(4) 0.0567(18) Uani 1 1 d .
H7 H 0.0164 0.8394 0.9291 0.068 Uiso 1 1 calc R
C8 C 0.1466(6) 0.7735(4) 0.8905(3) 0.0481(14) Uani 1 1 d .
C9 C 0.2267(6) 0.8337(5) 0.9128(4) 0.0570(18) Uani 1 1 d .
H9 H 0.2058 0.8836 0.9389 0.068 Uiso 1 1 calc R
C10 C 0.3320(6) 0.8214(4) 0.8976(4) 0.0539(16) Uani 1 1 d .
C11 C 0.4154(7) 0.8866(5) 0.9222(5) 0.076(3) Uani 1 1 d .
H11A H 0.3800 0.9364 0.9438 0.114 Uiso 1 1 calc R
H11B H 0.4573 0.9042 0.8784 0.114 Uiso 1 1 calc R
H11C H 0.4622 0.8610 0.9599 0.114 Uiso 1 1 calc R
C12 C 0.3633(6) 0.7424(4) 0.8606(3) 0.0488(17) Uani 1 1 d .
C13 C 0.4786(6) 0.7276(5) 0.8349(4) 0.0528(17) Uani 1 1 d .
H13 H 0.5120 0.7827 0.8196 0.063 Uiso 1 1 calc R
C14 C 0.5470(7) 0.6825(6) 0.8940(5) 0.079(3) Uani 1 1 d .
H14A H 0.5588 0.7207 0.9368 0.118 Uiso 1 1 calc R
H14B H 0.6153 0.6670 0.8717 0.118 Uiso 1 1 calc R
H14C H 0.5106 0.6310 0.9113 0.118 Uiso 1 1 calc R
C15 C 0.4117(5) 0.7255(4) 0.6740(3) 0.0425(14) Uani 1 1 d .
C16 C 0.3932(6) 0.8122(5) 0.6794(4) 0.0577(18) Uani 1 1 d .
H16 H 0.4051 0.8401 0.7260 0.069 Uiso 1 1 calc R
C17 C 0.3576(7) 0.8590(5) 0.6181(4) 0.065(2) Uani 1 1 d .
H17 H 0.3478 0.9187 0.6226 0.078 Uiso 1 1 calc R
C18 C 0.3366(7) 0.8191(5) 0.5508(4) 0.0627(18) Uani 1 1 d .
H18 H 0.3105 0.8509 0.5093 0.075 Uiso 1 1 calc R
C19 C 0.3534(9) 0.7332(5) 0.5440(4) 0.077(3) Uani 1 1 d .
H19 H 0.3392 0.7055 0.4976 0.093 Uiso 1 1 calc R
C20 C 0.3911(8) 0.6865(5) 0.6048(4) 0.069(2) Uani 1 1 d .
H20 H 0.4031 0.6271 0.5993 0.083 Uiso 1 1 calc R
C21 C 0.5914(6) 0.6254(5) 0.7222(4) 0.0533(17) Uani 1 1 d .
C22 C 0.6631(6) 0.6850(5) 0.6909(5) 0.0665(19) Uani 1 1 d .
H22 H 0.6404 0.7416 0.6818 0.080 Uiso 1 1 calc R
C23 C 0.7672(6) 0.6613(6) 0.6733(5) 0.075(2) Uani 1 1 d .
H23 H 0.8142 0.7014 0.6514 0.089 Uiso 1 1 calc R
C24 C 0.8013(5) 0.5795(6) 0.6879(5) 0.073(2) Uani 1 1 d .
H24 H 0.8720 0.5638 0.6762 0.087 Uiso 1 1 calc R
C25 C 0.7344(6) 0.5209(6) 0.7191(6) 0.080(3) Uani 1 1 d .
H25 H 0.7590 0.4650 0.7294 0.097 Uiso 1 1 calc R
C26 C 0.6301(5) 0.5430(5) 0.7357(5) 0.065(2) Uani 1 1 d .
H26 H 0.5842 0.5015 0.7567 0.078 Uiso 1 1 calc R
C27 C 0.2452(6) 0.5337(4) 0.9928(4) 0.0549(18) Uani 1 1 d .
H27 H 0.2030 0.5819 1.0045 0.066 Uiso 1 1 calc R
C28 C 0.3060(6) 0.4908(5) 1.0431(4) 0.0583(18) Uani 1 1 d .
C29 C 0.3223(9) 0.5139(6) 1.1246(4) 0.087(3) Uani 1 1 d .
H29A H 0.2835 0.5663 1.1359 0.130 Uiso 1 1 calc R
H29B H 0.3979 0.5226 1.1341 0.130 Uiso 1 1 calc R
H29C H 0.2959 0.4678 1.1566 0.130 Uiso 1 1 calc R
C30 C 0.4260(8) 0.3557(7) 1.0602(6) 0.092(3) Uani 1 1 d .
H30A H 0.4485 0.3061 1.0309 0.139 Uiso 1 1 calc R
H30B H 0.3840 0.3369 1.1035 0.139 Uiso 1 1 calc R
H30C H 0.4885 0.3868 1.0779 0.139 Uiso 1 1 calc R
C31 C 0.3590(6) 0.4138(5) 1.0110(4) 0.0611(19) Uani 1 1 d .
C32 C 0.3404(6) 0.4026(4) 0.9377(4) 0.0564(16) Uani 1 1 d .
H32 H 0.3679 0.3569 0.9086 0.068 Uiso 1 1 calc R
C33 C 0.1274(5) 0.4352(4) 0.8811(4) 0.0471(14) Uani 1 1 d .
C34 C 0.0405(6) 0.4443(5) 0.9295(5) 0.066(2) Uani 1 1 d .
H34 H 0.0473 0.4766 0.9743 0.080 Uiso 1 1 calc R
C35 C -0.0559(7) 0.4061(6) 0.9118(6) 0.082(3) Uani 1 1 d .
H35 H -0.1147 0.4135 0.9446 0.098 Uiso 1 1 calc R
C36 C -0.0675(6) 0.3577(6) 0.8477(5) 0.074(2) Uani 1 1 d .
H36 H -0.1332 0.3312 0.8364 0.088 Uiso 1 1 calc R
C37 C 0.0175(7) 0.3483(5) 0.8002(5) 0.075(2) Uani 1 1 d .
H37 H 0.0098 0.3150 0.7560 0.089 Uiso 1 1 calc R
C38 C 0.1159(6) 0.3867(5) 0.8156(5) 0.0636(19) Uani 1 1 d .
H38 H 0.1737 0.3798 0.7819 0.076 Uiso 1 1 calc R
Cl1 Cl 0.38981(14) 0.42887(13) 0.74661(11) 0.0627(5) Uani 1 1 d .
P1 P 0.45892(14) 0.65816(11) 0.75138(10) 0.0466(4) Uani 1 1 d .
P2 P 0.25547(14) 0.48647(11) 0.90073(10) 0.0450(4) Uani 1 1 d .

loop_
_atom_site_aniso_label
_atom_site_aniso_U_11
_atom_site_aniso_U_22
_atom_site_aniso_U_33
_atom_site_aniso_U_23
_atom_site_aniso_U_13
_atom_site_aniso_U_12
Pd1 0.0425(2) 0.0477(2) 0.0452(2) -0.0001(2) 0.0085(2) -0.0072(2)
C1 0.053(4) 0.046(4) 0.041(3) -0.003(3) -0.004(3) -0.008(3)
C2 0.042(3) 0.050(3) 0.041(3) 0.008(3) 0.009(3) -0.008(3)
C3 0.047(4) 0.052(4) 0.050(4) 0.002(3) 0.002(3) -0.011(3)
C4 0.035(3) 0.066(4) 0.066(5) 0.014(4) 0.002(3) -0.005(3)
C5 0.051(4) 0.067(5) 0.052(4) 0.014(4) 0.009(3) 0.009(4)
C6 0.055(5) 0.098(6) 0.091(6) 0.009(5) 0.010(5) 0.015(5)
C7 0.065(5) 0.056(4) 0.049(4) 0.000(3) 0.006(4) 0.008(4)
C8 0.049(4) 0.053(3) 0.042(3) 0.002(3) 0.004(3) -0.001(3)
C9 0.075(5) 0.058(4) 0.038(3) -0.009(3) 0.005(3) -0.009(4)
C10 0.052(4) 0.067(4) 0.043(3) -0.010(3) 0.012(3) -0.022(4)
C11 0.082(6) 0.080(6) 0.066(5) -0.025(4) 0.011(4) -0.039(5)
C12 0.061(4) 0.064(4) 0.021(2) -0.003(3) 0.013(3) -0.014(3)
C13 0.050(4) 0.067(4) 0.041(3) -0.004(3) 0.001(3) -0.014(3)
C14 0.062(5) 0.112(7) 0.062(5) 0.003(5) -0.001(4) -0.010(5)
C15 0.036(3) 0.055(4) 0.037(3) 0.000(3) 0.005(2) -0.013(3)
C16 0.058(4) 0.059(4) 0.057(4) -0.013(3) -0.007(3) 0.007(3)
C17 0.071(5) 0.060(4) 0.065(5) -0.006(4) -0.007(4) 0.015(4)
C18 0.054(4) 0.078(5) 0.056(4) 0.012(4) -0.003(4) 0.006(4)
C19 0.110(8) 0.070(5) 0.052(4) -0.004(4) -0.012(5) -0.020(6)
C20 0.113(7) 0.053(4) 0.043(4) 0.001(3) -0.009(4) -0.018(4)
C21 0.057(4) 0.054(4) 0.048(4) 0.003(3) 0.006(3) -0.007(3)
C22 0.048(4) 0.073(4) 0.079(5) 0.021(4) 0.015(5) -0.004(4)
C23 0.053(4) 0.086(6) 0.084(6) 0.005(5) 0.020(4) -0.017(4)
C24 0.040(3) 0.105(7) 0.073(5) -0.007(5) 0.014(4) 0.002(4)
C25 0.035(4) 0.085(6) 0.121(8) 0.016(5) 0.015(4) 0.007(4)
C26 0.033(3) 0.069(5) 0.092(6) 0.015(4) 0.010(3) -0.005(3)
C27 0.059(4) 0.050(4) 0.055(4) -0.010(3) 0.011(4) -0.005(3)
C28 0.064(5) 0.066(4) 0.045(4) -0.001(3) 0.011(3) -0.009(4)
C29 0.098(7) 0.114(7) 0.048(4) -0.001(4) 0.005(5) -0.008(6)
C30 0.089(7) 0.110(8) 0.079(6) 0.021(6) -0.005(6) 0.029(6)
C31 0.057(4) 0.074(5) 0.052(4) 0.010(3) -0.005(3) -0.005(4)
C32 0.053(4) 0.054(4) 0.062(4) -0.003(3) 0.007(4) -0.001(4)
C33 0.046(3) 0.039(3) 0.057(4) 0.004(3) 0.008(3) -0.005(3)
C34 0.054(4) 0.070(5) 0.076(5) -0.022(4) 0.026(4) -0.016(4)
C35 0.060(5) 0.086(6) 0.099(7) -0.019(5) 0.027(5) -0.018(5)
C36 0.046(4) 0.082(6) 0.093(6) 0.005(5) -0.007(4) -0.017(4)
C37 0.083(6) 0.079(5) 0.061(5) -0.013(5) -0.007(5) -0.017(4)
C38 0.059(4) 0.070(5) 0.062(5) -0.011(4) 0.005(4) -0.013(4)
Cl1 0.0550(9) 0.0627(10) 0.0702(11) -0.0134(10) 0.0208(8) 0.0010(9)
P1 0.0467(9) 0.0524(9) 0.0406(8) 0.0009(7) 0.0049(8) -0.0093(8)
P2 0.0469(9) 0.0428(9) 0.0452(9) -0.0006(7) 0.0105(8) -0.0062(7)

loop_
_atom_type_symbol
_atom_type_description
_atom_type_scat_dispersion_real
_atom_type_scat_dispersion_imag
_atom_type_scat_source
C C 0.0033 0.0016 'International Tables Vol C Tables 4.2.6.8 and 6.1.1.4'
H H 0.0000 0.0000 'International Tables Vol C Tables 4.2.6.8 and 6.1.1.4'
P P 0.1023 0.0942 'International Tables Vol C Tables 4.2.6.8 and 6.1.1.4'
Cl Cl 0.1484 0.1585 'International Tables Vol C Tables 4.2.6.8 and 6.1.1.4'
Pd Pd -0.9988 1.0072 'International Tables Vol C Tables 4.2.6.8 and 6.1.1.4'

loop_
_geom_angle_atom_site_label_1
_geom_angle_atom_site_label_2
_geom_angle_atom_site_label_3
_geom_angle
C1 Pd1 P1 76.6(2)
C1 Pd1 P2 93.26(19)
P1 Pd1 P2 157.35(7)
C1 Pd1 Cl1 174.56(19)
P1 Pd1 Cl1 103.47(7)
P2 Pd1 Cl1 88.52(6)
C12 C1 C2 119.6(6)
C12 C1 Pd1 120.2(5)
C2 C1 Pd1 120.2(5)
C3 C2 C8 117.4(6)
C3 C2 C1 123.5(6)
C8 C2 C1 119.0(6)
C4 C3 C2 121.2(7)
C3 C4 C5 122.1(7)
C7 C5 C4 116.7(7)
C7 C5 C6 123.3(8)
C4 C5 C6 120.0(8)
C5 C7 C8 123.0(7)
C2 C8 C7 119.2(6)
C2 C8 C9 118.9(6)
C7 C8 C9 121.8(6)
C10 C9 C8 122.2(7)
C9 C10 C12 118.2(6)
C9 C10 C11 121.0(7)
C12 C10 C11 120.8(7)
C1 C12 C10 121.7(7)
C1 C12 C13 117.1(6)
C10 C12 C13 121.1(6)
C14 C13 C12 113.4(6)
C14 C13 P1 110.5(6)
C12 C13 P1 101.5(4)
C16 C15 C20 117.6(7)
C16 C15 P1 124.7(5)
C20 C15 P1 117.7(5)
C15 C16 C17 121.3(7)
C18 C17 C16 120.2(7)
C19 C18 C17 119.7(7)
C18 C19 C20 120.3(7)
C19 C20 C15 121.0(7)
C26 C21 C22 117.0(7)
C26 C21 P1 122.1(5)
C22 C21 P1 120.7(6)
C23 C22 C21 120.8(7)
C24 C23 C22 119.8(7)
C25 C24 C23 120.8(7)
C24 C25 C26 120.1(8)
C25 C26 C21 121.5(7)
C28 C27 P2 110.7(5)
C27 C28 C31 113.7(6)
C27 C28 C29 126.2(8)
C31 C28 C29 120.1(7)
C32 C31 C28 113.6(7)
C32 C31 C30 125.5(8)
C28 C31 C30 120.9(7)
C31 C32 P2 111.1(6)
C38 C33 C34 119.0(6)
C38 C33 P2 119.2(5)
C34 C33 P2 121.8(5)
C35 C34 C33 120.1(7)
C36 C35 C34 121.1(8)
C37 C36 C35 119.0(8)
C36 C37 C38 121.6(8)
C33 C38 C37 119.1(7)
C21 P1 C15 104.3(3)
C21 P1 C13 105.7(3)
C15 P1 C13 107.6(3)
C21 P1 Pd1 121.5(2)
C15 P1 Pd1 118.0(2)
C13 P1 Pd1 98.1(2)
C27 P2 C32 90.7(3)
C27 P2 C33 106.8(3)
C32 P2 C33 105.6(3)
C27 P2 Pd1 118.8(2)
C32 P2 Pd1 111.2(2)
C33 P2 Pd1 119.4(2)

loop_
_geom_bond_atom_site_label_1
_geom_bond_atom_site_label_2
_geom_bond_distance
Pd1 C1 2.041(7)
Pd1 P1 2.2733(17)
Pd1 P2 2.3447(17)
Pd1 Cl1 2.4016(19)
C1 C12 1.361(9)
C1 C2 1.441(9)
C2 C3 1.413(9)
C2 C8 1.415(9)
C3 C4 1.374(9)
C4 C5 1.413(11)
C5 C7 1.373(11)
C5 C6 1.485(11)
C7 C8 1.417(10)
C8 C9 1.425(10)
C9 C10 1.357(10)
C10 C12 1.445(9)
C10 C11 1.518(9)
C12 C13 1.526(10)
C13 C14 1.519(11)
C13 P1 1.840(7)
C15 C16 1.371(9)
C15 C20 1.384(9)
C15 P1 1.817(7)
C16 C17 1.377(10)
C17 C18 1.362(10)
C18 C19 1.359(10)
C19 C20 1.378(11)
C21 C26 1.390(10)
C21 C22 1.402(9)
C21 P1 1.806(8)
C22 C23 1.387(10)
C23 C24 1.366(12)
C24 C25 1.354(11)
C25 C26 1.380(9)
C27 C28 1.344(10)
C27 P2 1.783(7)
C28 C31 1.482(10)
C28 C29 1.491(10)
C30 C31 1.505(11)
C31 C32 1.322(9)
C32 P2 1.803(8)
C33 C38 1.386(10)
C33 C34 1.387(9)
C33 P2 1.821(6)
C34 C35 1.379(11)
C35 C36 1.365(12)
C36 C37 1.359(12)
C37 C38 1.393(10)
